data_4105322
loop_
_publ_author_name
'Yang Peng'
'Jing-Dong Guo'
'Bobby D. Ellis'
'Zhongliang Zhu'
'James C. Fettinger'
'Shigeru Nagase'
'Philip P. Power'

_publ_section_title
;
 Reaction of Hydrogen or Ammonia with Unsaturated Germanium or Tin
 Molecules under Ambient Conditions: Oxidative Addition versus Arene
 Elimination
;
_journal_name_full 'Journal of the American Chemical Society'
_journal_page_first 16272
_journal_page_last 16282
_journal_paper_doi 10.1021/ja9068408
_journal_volume 131
_journal_year 2009
_chemical_formula_moiety 'C48 H52 Ge'
_chemical_formula_sum 'C48 H52 Ge'
_chemical_formula_weight 701.49
_chemical_name_systematic
;
 ?
;
_space_group_IT_number 43
_symmetry_cell_setting orthorhombic
_symmetry_space_group_name_Hall 'F 2 -2d'
_symmetry_space_group_name_H-M 'F d d 2'
_atom_sites_solution_hydrogens geom
_atom_sites_solution_primary direct
_atom_sites_solution_secondary difmap
_audit_creation_method SHELXL-97
_cell_angle_alpha 90.00
_cell_angle_beta 90.00
_cell_angle_gamma 90.00
_cell_formula_units_Z 8
_cell_length_a 20.701(5)
_cell_length_b 43.699(11)
_cell_length_c 8.231(2)
_cell_measurement_reflns_used 2901
_cell_measurement_temperature 90(2)
_cell_measurement_theta_max 23.78
_cell_measurement_theta_min 3.01
_cell_volume 7446(3)
_computing_cell_refinement 'Bruker SAINT'
_computing_data_collection 'Bruker APEX2'
_computing_data_reduction 'Bruker SAINT'
_computing_molecular_graphics 'Bruker SHELXTL'
_computing_publication_material 'Bruker SHELXTL'
_computing_structure_refinement 'SHELXL-97 (Sheldrick, 2008)'
_computing_structure_solution 'SHELXS-97 (Sheldrick, 2008)'
_diffrn_ambient_temperature 90(2)
_diffrn_measured_fraction_theta_full 0.998
_diffrn_measured_fraction_theta_max 0.998
_diffrn_measurement_device_type 'Bruker APEX-II CCD'
_diffrn_measurement_method '\f and \w scans'
_diffrn_radiation_monochromator graphite
_diffrn_radiation_source 'fine-focus sealed tube'
_diffrn_radiation_type MoK\a
_diffrn_radiation_wavelength 0.71073
_diffrn_reflns_av_R_equivalents 0.1156
_diffrn_reflns_av_sigmaI/netI 0.0916
_diffrn_reflns_limit_h_max 26
_diffrn_reflns_limit_h_min -26
_diffrn_reflns_limit_k_max 56
_diffrn_reflns_limit_k_min -56
_diffrn_reflns_limit_l_max 10
_diffrn_reflns_limit_l_min -10
_diffrn_reflns_number 20228
_diffrn_reflns_theta_full 27.50
_diffrn_reflns_theta_max 27.50
_diffrn_reflns_theta_min 3.01
_exptl_absorpt_coefficient_mu 0.856
_exptl_absorpt_correction_T_max 0.943
_exptl_absorpt_correction_T_min 0.888
_exptl_absorpt_correction_type multi-scan
_exptl_absorpt_process_details SADABS-2008/1
_exptl_crystal_colour Colourless
_exptl_crystal_density_diffrn 1.252
_exptl_crystal_description Needle
_exptl_crystal_F_000 2976
_exptl_crystal_size_max 0.149
_exptl_crystal_size_mid 0.105
_exptl_crystal_size_min 0.069
_refine_diff_density_max 0.609
_refine_diff_density_min -0.617
_refine_diff_density_rms 0.081
_refine_ls_abs_structure_details 'Flack H D (1983), Acta Cryst. A39, 876-881'
_refine_ls_abs_structure_Flack 0.002(14)
_refine_ls_extinction_method none
_refine_ls_goodness_of_fit_ref 1.009
_refine_ls_hydrogen_treatment mixed
_refine_ls_matrix_type full
_refine_ls_number_parameters 232
_refine_ls_number_reflns 4253
_refine_ls_number_restraints 1
_refine_ls_restrained_S_all 1.009
_refine_ls_R_factor_all 0.0673
_refine_ls_R_factor_gt 0.0462
_refine_ls_shift/su_max 0.000
_refine_ls_shift/su_mean 0.000
_refine_ls_structure_factor_coef Fsqd
_refine_ls_weighting_details 'calc w=1/[\s^2^(Fo^2^)+(0.0485P)^2^+0.0000P] where P=(Fo^2^+2Fc^2^)/3'
_refine_ls_weighting_scheme calc
_refine_ls_wR_factor_gt 0.1017
_refine_ls_wR_factor_ref 0.1118
_reflns_number_gt 3451
_reflns_number_total 4253
_reflns_threshold_expression >2sigma(I)
_cod_data_source_file ja9068408_si_002_1.cif
_cod_data_source_block fdd2
_cod_original_cell_volume 7445(3)
_cod_database_code 4105322

loop_
_symmetry_equiv_pos_as_xyz
'x, y, z'
'-x, -y, z'
'x+1/4, -y+1/4, z+1/4'
'-x+1/4, y+1/4, z+1/4'
'x, y+1/2, z+1/2'
'-x, -y+1/2, z+1/2'
'x+1/4, -y+3/4, z+3/4'
'-x+1/4, y+3/4, z+3/4'
'x+1/2, y, z+1/2'
'-x+1/2, -y, z+1/2'
'x+3/4, -y+1/4, z+3/4'
'-x+3/4, y+1/4, z+3/4'
'x+1/2, y+1/2, z'
'-x+1/2, -y+1/2, z'
'x+3/4, -y+3/4, z+1/4'
'-x+3/4, y+3/4, z+1/4'

loop_
_atom_site_label
_atom_site_type_symbol
_atom_site_fract_x
_atom_site_fract_y
_atom_site_fract_z
_atom_site_U_iso_or_equiv
_atom_site_adp_type
_atom_site_occupancy
_atom_site_symmetry_multiplicity
_atom_site_calc_flag
_atom_site_refinement_flags
Ge1 Ge 0.2500 0.2500 0.18691(6) 0.01577(13) Uani 1 2 d S
C4 C 0.40163(15) 0.20099(7) -0.0522(5) 0.0219(7) Uani 1 1 d .
H4 H 0.4404 0.2059 -0.1079 0.026 Uiso 1 1 calc R
C13 C 0.35055(16) 0.25444(10) -0.3111(7) 0.0294(8) Uani 1 1 d .
H13A H 0.3415 0.2700 -0.3938 0.044 Uiso 1 1 calc R
H13B H 0.3098 0.2470 -0.2652 0.044 Uiso 1 1 calc R
H13C H 0.3739 0.2373 -0.3608 0.044 Uiso 1 1 calc R
C1 C 0.30253(15) 0.21797(8) 0.0816(4) 0.0155(7) Uani 1 1 d .
C6 C 0.39087(16) 0.25602(7) -0.0211(4) 0.0188(8) Uani 1 1 d .
C16 C 0.22830(15) 0.17511(7) 0.1943(5) 0.0178(7) Uani 1 1 d .
C23 C 0.18351(16) 0.15955(8) -0.0814(5) 0.0197(7) Uani 1 1 d .
H23A H 0.2141 0.1433 -0.1108 0.030 Uiso 1 1 calc R
H23B H 0.1987 0.1791 -0.1254 0.030 Uiso 1 1 calc R
H23C H 0.1409 0.1548 -0.1267 0.030 Uiso 1 1 calc R
C18 C 0.12514(15) 0.14968(7) 0.1808(5) 0.0202(7) Uani 1 1 d .
H18 H 0.0914 0.1407 0.1187 0.024 Uiso 1 1 calc R
C20 C 0.17025(16) 0.16260(7) 0.4364(5) 0.0218(7) Uani 1 1 d .
H20 H 0.1672 0.1628 0.5516 0.026 Uiso 1 1 calc R
C17 C 0.17880(16) 0.16172(7) 0.1005(4) 0.0189(7) Uani 1 1 d .
C3 C 0.38537(16) 0.17052(8) -0.0294(5) 0.0243(8) Uani 1 1 d .
H3 H 0.4125 0.1546 -0.0689 0.029 Uiso 1 1 calc R
C22 C 0.28050(17) 0.18633(8) 0.4663(4) 0.0234(8) Uani 1 1 d .
H22A H 0.3199 0.1749 0.4404 0.035 Uiso 1 1 calc R
H22B H 0.2700 0.1836 0.5814 0.035 Uiso 1 1 calc R
H22C H 0.2873 0.2081 0.4439 0.035 Uiso 1 1 calc R
C11 C 0.39134(16) 0.26829(8) -0.1776(4) 0.0205(8) Uani 1 1 d .
C21 C 0.22533(16) 0.17454(8) 0.3630(5) 0.0190(7) Uani 1 1 d .
C19 C 0.11971(16) 0.15038(8) 0.3468(5) 0.0206(8) Uani 1 1 d .
C12 C 0.43118(18) 0.25742(9) 0.2727(5) 0.0244(8) Uani 1 1 d .
H12A H 0.4054 0.2387 0.2807 0.037 Uiso 1 1 calc R
H12B H 0.4133 0.2730 0.3458 0.037 Uiso 1 1 calc R
H12C H 0.4760 0.2530 0.3035 0.037 Uiso 1 1 calc R
C2 C 0.28756(15) 0.18675(8) 0.1074(4) 0.0165(7) Uani 1 1 d .
C8 C 0.46837(16) 0.29401(8) 0.0605(5) 0.0201(7) Uani 1 1 d .
H8 H 0.4941 0.3031 0.1429 0.024 Uiso 1 1 calc R
C10 C 0.43137(16) 0.29307(8) -0.2123(4) 0.0215(8) Uani 1 1 d .
H10 H 0.4315 0.3014 -0.3190 0.026 Uiso 1 1 calc R
C5 C 0.36201(15) 0.22468(8) 0.0054(4) 0.0170(7) Uani 1 1 d .
C7 C 0.42938(15) 0.26907(8) 0.1010(4) 0.0193(7) Uani 1 1 d .
C14 C 0.51694(18) 0.33170(9) -0.1350(5) 0.0291(9) Uani 1 1 d .
H14A H 0.5247 0.3440 -0.0375 0.044 Uiso 1 1 calc R
H14B H 0.4980 0.3446 -0.2199 0.044 Uiso 1 1 calc R
H14C H 0.5579 0.3232 -0.1737 0.044 Uiso 1 1 calc R
C9 C 0.47105(16) 0.30594(7) -0.0947(4) 0.0206(8) Uani 1 1 d .
C15 C 0.32872(17) 0.16376(8) 0.0521(5) 0.0215(8) Uani 1 1 d .
H15 H 0.3176 0.1430 0.0709 0.026 Uiso 1 1 calc R
C25 C 0.05951(16) 0.13866(9) 0.4304(6) 0.0294(8) Uani 1 1 d .
H25A H 0.0710 0.1218 0.5033 0.044 Uiso 1 1 calc R
H25B H 0.0287 0.1314 0.3487 0.044 Uiso 1 1 calc R
H25C H 0.0398 0.1552 0.4934 0.044 Uiso 1 1 calc R
H1 H 0.2231(19) 0.2289(8) 0.276(5) 0.026(10) Uiso 1 1 d .

loop_
_atom_site_aniso_label
_atom_site_aniso_U_11
_atom_site_aniso_U_22
_atom_site_aniso_U_33
_atom_site_aniso_U_23
_atom_site_aniso_U_13
_atom_site_aniso_U_12
Ge1 0.0122(2) 0.0184(2) 0.0167(2) 0.000 0.000 0.0012(3)
C4 0.0160(16) 0.0246(17) 0.0251(19) -0.0009(16) 0.0047(16) 0.0005(13)
C13 0.0248(16) 0.041(2) 0.0224(16) 0.003(2) -0.001(2) -0.0075(17)
C1 0.0115(15) 0.0226(17) 0.0125(16) -0.0006(13) 0.0002(12) -0.0014(13)
C6 0.0116(16) 0.0200(16) 0.025(2) -0.0029(13) 0.0033(13) -0.0009(13)
C16 0.0147(15) 0.0160(14) 0.0229(17) 0.0052(16) 0.0028(17) 0.0005(11)
C23 0.0163(16) 0.0225(16) 0.020(2) -0.0014(16) -0.0005(15) 0.0010(13)
C18 0.0136(15) 0.0183(15) 0.0286(19) 0.0002(16) -0.0002(16) -0.0013(12)
C20 0.0238(17) 0.0234(17) 0.0181(18) 0.0009(18) 0.0043(18) 0.0004(13)
C17 0.0142(16) 0.0175(16) 0.0249(19) 0.0007(15) 0.0020(14) 0.0016(14)
C3 0.0110(16) 0.0294(19) 0.032(2) -0.0054(16) 0.0041(14) 0.0021(14)
C22 0.0205(17) 0.0279(18) 0.022(2) 0.0009(15) -0.0040(15) -0.0028(15)
C11 0.0146(17) 0.0243(18) 0.023(2) -0.0001(15) 0.0000(14) 0.0021(14)
C21 0.0163(16) 0.0159(16) 0.0248(19) 0.0020(15) 0.0005(15) -0.0011(14)
C19 0.0166(17) 0.0185(17) 0.027(2) 0.0006(15) 0.0032(15) -0.0019(14)
C12 0.0154(17) 0.031(2) 0.027(2) 0.0011(16) -0.0035(15) -0.0024(14)
C2 0.0098(16) 0.0234(17) 0.0163(17) 0.0018(15) -0.0002(13) 0.0013(13)
C8 0.0140(16) 0.0211(16) 0.025(2) -0.0063(15) -0.0032(14) -0.0017(14)
C10 0.0159(17) 0.0274(19) 0.021(2) 0.0056(16) 0.0016(15) -0.0001(14)
C5 0.0115(15) 0.0209(16) 0.0185(17) -0.0004(14) 0.0019(13) 0.0004(13)
C7 0.0096(16) 0.0243(19) 0.0241(19) -0.0008(15) 0.0020(14) 0.0023(14)
C14 0.0237(19) 0.026(2) 0.038(2) 0.0031(17) 0.0012(16) -0.0049(16)
C9 0.0135(15) 0.0188(16) 0.029(2) 0.0023(15) 0.0040(14) 0.0015(13)
C15 0.0197(18) 0.0175(16) 0.027(2) -0.0022(15) -0.0016(15) 0.0009(14)
C25 0.0223(18) 0.036(2) 0.030(2) 0.001(2) 0.0116(19) -0.0071(15)

loop_
_atom_type_symbol
_atom_type_description
_atom_type_scat_dispersion_real
_atom_type_scat_dispersion_imag
_atom_type_scat_source
C C 0.0033 0.0016 'International Tables Vol C Tables 4.2.6.8 and 6.1.1.4'
H H 0.0000 0.0000 'International Tables Vol C Tables 4.2.6.8 and 6.1.1.4'
Ge Ge 0.1547 1.8001 'International Tables Vol C Tables 4.2.6.8 and 6.1.1.4'

loop_
_geom_angle_atom_site_label_1
_geom_angle_atom_site_label_2
_geom_angle_atom_site_label_3
_geom_angle
_geom_angle_site_symmetry_1
_geom_angle_site_symmetry_3
C1 Ge1 C1 127.9(2) . 14
C1 Ge1 H1 88.9(17) . .
C1 Ge1 H1 120.9(17) 14 .
C3 C4 C5 121.4(3) . .
C3 C4 H4 119.3 . .
C5 C4 H4 119.3 . .
C11 C13 H13A 109.5 . .
C11 C13 H13B 109.5 . .
H13A C13 H13B 109.5 . .
C11 C13 H13C 109.5 . .
H13A C13 H13C 109.5 . .
H13B C13 H13C 109.5 . .
C5 C1 C2 117.2(3) . .
C5 C1 Ge1 121.9(2) . .
C2 C1 Ge1 119.8(2) . .
C11 C6 C7 120.0(3) . .
C11 C6 C5 119.0(3) . .
C7 C6 C5 119.3(3) . .
C21 C16 C17 120.5(3) . .
C21 C16 C2 121.0(3) . .
C17 C16 C2 118.1(3) . .
C17 C23 H23A 109.5 . .
C17 C23 H23B 109.5 . .
H23A C23 H23B 109.5 . .
C17 C23 H23C 109.5 . .
H23A C23 H23C 109.5 . .
H23B C23 H23C 109.5 . .
C19 C18 C17 121.9(3) . .
C19 C18 H18 119.0 . .
C17 C18 H18 119.0 . .
C19 C20 C21 122.1(4) . .
C19 C20 H20 118.9 . .
C21 C20 H20 118.9 . .
C18 C17 C16 118.4(3) . .
C18 C17 C23 120.0(3) . .
C16 C17 C23 121.6(3) . .
C15 C3 C4 118.5(3) . .
C15 C3 H3 120.8 . .
C4 C3 H3 120.8 . .
C21 C22 H22A 109.5 . .
C21 C22 H22B 109.5 . .
H22A C22 H22B 109.5 . .
C21 C22 H22C 109.5 . .
H22A C22 H22C 109.5 . .
H22B C22 H22C 109.5 . .
C10 C11 C6 119.5(3) . .
C10 C11 C13 119.6(3) . .
C6 C11 C13 120.9(3) . .
C16 C21 C20 118.5(3) . .
C16 C21 C22 121.4(3) . .
C20 C21 C22 120.1(3) . .
C18 C19 C20 118.4(3) . .
C18 C19 C25 120.9(3) . .
C20 C19 C25 120.7(3) . .
C7 C12 H12A 109.5 . .
C7 C12 H12B 109.5 . .
H12A C12 H12B 109.5 . .
C7 C12 H12C 109.5 . .
H12A C12 H12C 109.5 . .
H12B C12 H12C 109.5 . .
C15 C2 C1 120.8(3) . .
C15 C2 C16 114.2(3) . .
C1 C2 C16 125.0(3) . .
C9 C8 C7 122.6(3) . .
C9 C8 H8 118.7 . .
C7 C8 H8 118.7 . .
C9 C10 C11 121.6(3) . .
C9 C10 H10 119.2 . .
C11 C10 H10 119.2 . .
C4 C5 C1 120.4(3) . .
C4 C5 C6 112.9(3) . .
C1 C5 C6 126.7(3) . .
C8 C7 C6 118.3(3) . .
C8 C7 C12 118.3(3) . .
C6 C7 C12 123.3(3) . .
C9 C14 H14A 109.5 . .
C9 C14 H14B 109.5 . .
H14A C14 H14B 109.5 . .
C9 C14 H14C 109.5 . .
H14A C14 H14C 109.5 . .
H14B C14 H14C 109.5 . .
C8 C9 C10 117.9(3) . .
C8 C9 C14 120.7(3) . .
C10 C9 C14 121.4(3) . .
C3 C15 C2 121.5(3) . .
C3 C15 H15 119.2 . .
C2 C15 H15 119.2 . .
C19 C25 H25A 109.5 . .
C19 C25 H25B 109.5 . .
H25A C25 H25B 109.5 . .
C19 C25 H25C 109.5 . .
H25A C25 H25C 109.5 . .
H25B C25 H25C 109.5 . .

loop_
_geom_bond_atom_site_label_1
_geom_bond_atom_site_label_2
_geom_bond_distance
_geom_bond_site_symmetry_2
Ge1 C1 1.973(3) .
Ge1 C1 1.973(3) 14
Ge1 H1 1.30(4) .
C4 C3 1.386(5) .
C4 C5 1.403(4) .
C4 H4 0.9500 .
C13 C11 1.512(6) .
C13 H13A 0.9800 .
C13 H13B 0.9800 .
C13 H13C 0.9800 .
C1 C5 1.413(4) .
C1 C2 1.415(5) .
C6 C11 1.395(5) .
C6 C7 1.404(5) .
C6 C5 1.510(5) .
C16 C21 1.390(5) .
C16 C17 1.410(5) .
C16 C2 1.508(5) .
C23 C17 1.503(5) .
C23 H23A 0.9800 .
C23 H23B 0.9800 .
C23 H23C 0.9800 .
C18 C19 1.371(5) .
C18 C17 1.396(5) .
C18 H18 0.9500 .
C20 C19 1.387(5) .
C20 C21 1.392(5) .
C20 H20 0.9500 .
C3 C15 1.383(5) .
C3 H3 0.9500 .
C22 C21 1.514(5) .
C22 H22A 0.9800 .
C22 H22B 0.9800 .
C22 H22C 0.9800 .
C11 C10 1.393(5) .
C19 C25 1.513(5) .
C12 C7 1.502(5) .
C12 H12A 0.9800 .
C12 H12B 0.9800 .
C12 H12C 0.9800 .
C2 C15 1.393(5) .
C8 C9 1.381(5) .
C8 C7 1.396(5) .
C8 H8 0.9500 .
C10 C9 1.389(5) .
C10 H10 0.9500 .
C14 C9 1.510(5) .
C14 H14A 0.9800 .
C14 H14B 0.9800 .
C14 H14C 0.9800 .
C15 H15 0.9500 .
C25 H25A 0.9800 .
C25 H25B 0.9800 .
C25 H25C 0.9800 .
